data_4509618
loop_
_publ_author_name
'Zhu, Qilong'
'Sheng, Tianlu'
'Fu, Ruibiao'
'Hu, Shengmin'
'Chen, Jianshan'
'Xiang, Shengchang'
'Shen, Chaojun'
'Wu, Xintao'

_publ_section_title
;
 Novel Structures and Luminescence Properties of Lanthanide Coordination
 Polymers with a Novel Flexible Polycarboxylate Ligand&#x00A7;
;
_journal_issue 12
_journal_name_full 'Crystal Growth &amp; Design'
_journal_page_first 5128
_journal_paper_doi 10.1021/cg900518s
_journal_volume 9
_journal_year 2009
_chemical_formula_sum 'C15 H38 Dy2 N6 O25'
_chemical_formula_weight 1027.21
_chemical_name_systematic
; 
 ? 
;
_space_group_IT_number 15
_symmetry_cell_setting monoclinic
_symmetry_space_group_name_Hall '-C 2yc'
_symmetry_space_group_name_H-M 'C 1 2/c 1'
_atom_sites_solution_hydrogens geom
_atom_sites_solution_primary direct
_atom_sites_solution_secondary difmap
_audit_creation_method SHELXL-97
_cell_angle_alpha 90.00
_cell_angle_beta 90.989(7)
_cell_angle_gamma 90.00
_cell_formula_units_Z 4
_cell_length_a 12.748(4)
_cell_length_b 16.844(6)
_cell_length_c 14.802(6)
_cell_measurement_reflns_used 4961
_cell_measurement_temperature 293(2)
_cell_measurement_theta_max 27.4855
_cell_measurement_theta_min 2.4143
_cell_volume 3178(2)
_computing_cell_refinement 'CrystalClear (Rigaku Inc., 2007)'
_computing_data_collection 'CrystalClear (Rigaku Inc., 2007)'
_computing_data_reduction 'CrystalClear (Rigaku Inc., 2007)'
_computing_structure_refinement 'SHELXL-97 (Sheldrick, 1997)'
_computing_structure_solution 'SHELXS-97 (Sheldrick, 1990)'
_diffrn_ambient_temperature 293(2)
_diffrn_measured_fraction_theta_full 0.999
_diffrn_measured_fraction_theta_max 0.999
_diffrn_radiation_monochromator graphite
_diffrn_radiation_source 'fine-focus sealed tube'
_diffrn_radiation_type MoK\a
_diffrn_radiation_wavelength 0.71073
_diffrn_reflns_av_R_equivalents 0.0758
_diffrn_reflns_av_sigmaI/netI 0.0606
_diffrn_reflns_limit_h_max 15
_diffrn_reflns_limit_h_min -16
_diffrn_reflns_limit_k_max 21
_diffrn_reflns_limit_k_min -21
_diffrn_reflns_limit_l_max 17
_diffrn_reflns_limit_l_min -19
_diffrn_reflns_number 13578
_diffrn_reflns_theta_full 27.51
_diffrn_reflns_theta_max 27.51
_diffrn_reflns_theta_min 2.00
_exptl_absorpt_coefficient_mu 4.774
_exptl_absorpt_correction_T_max 1.0000
_exptl_absorpt_correction_T_min 0.6821
_exptl_absorpt_correction_type multi-scan
_exptl_crystal_colour Colorless
_exptl_crystal_density_diffrn 2.147
_exptl_crystal_density_method 'not measured'
_exptl_crystal_description Block
_exptl_crystal_F_000 2007
_exptl_crystal_size_max 0.24
_exptl_crystal_size_mid 0.10
_exptl_crystal_size_min 0.10
_refine_diff_density_max 2.557
_refine_diff_density_min -3.150
_refine_diff_density_rms 0.467
_refine_ls_extinction_method none
_refine_ls_goodness_of_fit_ref 1.036
_refine_ls_hydrogen_treatment constr
_refine_ls_matrix_type full
_refine_ls_number_parameters 219
_refine_ls_number_reflns 3652
_refine_ls_number_restraints 6
_refine_ls_restrained_S_all 1.035
_refine_ls_R_factor_all 0.0657
_refine_ls_R_factor_gt 0.0561
_refine_ls_shift/su_max 0.021
_refine_ls_shift/su_mean 0.004
_refine_ls_structure_factor_coef Fsqd
_refine_ls_weighting_details 'calc w=1/[\s^2^(Fo^2^)+(0.1215P)^2^+31.7352P] where P=(Fo^2^+2Fc^2^)/3'
_refine_ls_weighting_scheme calc
_refine_ls_wR_factor_gt 0.1692
_refine_ls_wR_factor_ref 0.1844
_reflns_number_gt 3173
_reflns_number_total 3652
_reflns_threshold_expression >2sigma(I)
_cod_data_source_file cg900518ssup3.cif
_cod_data_source_block platon
_cod_depositor_comments
;
The following automatic conversions were performed:

'_exptl_absorpt_correction_type' value 'Multi-scan' changed to
'multi-scan' according to
/home/saulius/struct/CIF-dictionaries/cif_core.dic dictionary named
'cif_core.dic' version 2.4.2 from 2011-04-26.

Automatic conversion script
Id: cif_fix_values 1891 2012-01-12 08:04:46Z andrius 
;
_cod_original_sg_symbol_H-M C2/c
_cod_database_code 4509618

loop_
_symmetry_equiv_pos_as_xyz
'x, y, z'
'-x, y, -z+1/2'
'x+1/2, y+1/2, z'
'-x+1/2, y+1/2, -z+1/2'
'-x, -y, -z'
'x, -y, z-1/2'
'-x+1/2, -y+1/2, -z'
'x+1/2, -y+1/2, z-1/2'

loop_
_atom_site_label
_atom_site_type_symbol
_atom_site_fract_x
_atom_site_fract_y
_atom_site_fract_z
_atom_site_U_iso_or_equiv
_atom_site_adp_type
_atom_site_occupancy
_atom_site_symmetry_multiplicity
_atom_site_calc_flag
_atom_site_refinement_flags
Dy1 Dy 0.37485(3) 0.19842(2) 0.55709(2) 0.01869(19) Uani 1 1 d .
O1 O 0.3078(4) 0.2831(3) 0.4199(4) 0.0189(11) Uani 1 1 d .
O2 O 0.4758(5) 0.2637(4) 0.4349(4) 0.0251(12) Uani 1 1 d .
O3 O 0.1472(5) 0.1707(3) 0.3849(4) 0.0238(12) Uani 1 1 d .
O4 O 0.2911(4) 0.1147(3) 0.4457(4) 0.0227(12) Uani 1 1 d .
O5 O 0.3766(5) -0.1719(4) 0.2208(4) 0.0276(13) Uani 1 1 d .
O6 O 0.3233(5) -0.0727(3) 0.1393(4) 0.0272(13) Uani 1 1 d .
O7 O 0.4933(5) 0.0911(4) 0.5030(5) 0.0337(14) Uani 1 1 d .
O8 O 0.5492(5) 0.2288(4) 0.6195(4) 0.0305(14) Uani 1 1 d .
N1 N 0.4088(5) 0.1508(4) 0.2692(5) 0.0216(14) Uani 1 1 d .
N2 N 0.5000 0.0275(6) 0.2500 0.0211(19) Uani 1 2 d S
N4 N 0.5000 0.2669(5) 0.2500 0.0195(19) Uani 1 2 d S
N3 N 0.3280(5) 0.0301(4) 0.2895(4) 0.0187(13) Uani 1 1 d .
C1 C 0.5000 0.1873(7) 0.2500 0.020(2) Uani 1 2 d SU
C2 C 0.4157(6) 0.0707(5) 0.2685(5) 0.0175(15) Uani 1 1 d .
C3 C 0.4134(6) 0.3082(4) 0.2889(5) 0.0166(16) Uani 1 1 d .
H3A H 0.3498 0.2968 0.2544 0.020 Uiso 1 1 calc R
H3B H 0.4259 0.3649 0.2864 0.020 Uiso 1 1 calc R
C4 C 0.3994(6) 0.2821(4) 0.3886(5) 0.0147(14) Uani 1 1 d .
C5 C 0.2295(6) 0.0723(5) 0.2994(6) 0.0211(16) Uani 1 1 d .
H5A H 0.1728 0.0339 0.3001 0.025 Uiso 1 1 calc R
H5B H 0.2185 0.1062 0.2472 0.025 Uiso 1 1 calc R
C6 C 0.2244(6) 0.1224(4) 0.3835(5) 0.0177(15) Uani 1 1 d .
C7 C 0.3339(6) -0.0548(4) 0.3004(5) 0.0199(15) Uani 1 1 d .
H7A H 0.2708 -0.0728 0.3299 0.024 Uiso 1 1 calc R
H7B H 0.3930 -0.0671 0.3401 0.024 Uiso 1 1 calc R
C8 C 0.3456(5) -0.1003(4) 0.2140(5) 0.0158(14) Uani 1 1 d .
O9 O 0.2607(14) 0.2326(13) 0.0890(14) 0.154(8) Uani 1 1 d .
O10 O 0.0464(11) 0.0032(9) 0.1261(10) 0.110(5) Uani 1 1 d .
O11 O 0.3841(7) 0.4089(8) 0.0574(7) 0.079(3) Uani 1 1 d .
O12 O 0.3049(6) 0.0701(5) 0.0496(6) 0.056(2) Uani 1 1 d .
O13 O 0.0000 0.1215(6) 0.2500 0.058(3) Uani 1 2 d S

loop_
_atom_site_aniso_label
_atom_site_aniso_U_11
_atom_site_aniso_U_22
_atom_site_aniso_U_33
_atom_site_aniso_U_23
_atom_site_aniso_U_13
_atom_site_aniso_U_12
Dy1 0.0203(3) 0.0203(3) 0.0154(3) 0.00128(12) 0.00009(17) 0.00163(12)
O1 0.022(3) 0.021(3) 0.014(3) 0.004(2) 0.007(2) 0.000(2)
O2 0.026(3) 0.033(3) 0.017(3) 0.005(2) 0.002(2) 0.001(2)
O3 0.026(3) 0.021(3) 0.024(3) -0.008(2) -0.002(2) 0.007(2)
O4 0.026(3) 0.027(3) 0.015(3) -0.003(2) 0.000(2) 0.004(2)
O5 0.042(4) 0.022(3) 0.018(3) -0.007(2) -0.007(2) 0.009(3)
O6 0.044(4) 0.020(3) 0.017(3) -0.001(2) -0.004(2) 0.001(3)
O7 0.033(3) 0.029(3) 0.040(4) -0.006(3) 0.005(3) 0.012(3)
O8 0.028(3) 0.036(4) 0.027(3) 0.002(3) -0.008(2) -0.007(3)
N1 0.025(3) 0.018(3) 0.022(4) -0.003(3) 0.007(3) -0.004(3)
N2 0.021(5) 0.022(5) 0.020(5) 0.000 0.006(4) 0.000
N4 0.033(5) 0.007(4) 0.019(5) 0.000 0.011(4) 0.000
N3 0.017(3) 0.018(3) 0.022(3) -0.008(2) 0.009(2) -0.002(2)
C1 0.023(5) 0.030(5) 0.006(4) 0.000 0.000(4) 0.000
C2 0.019(4) 0.024(4) 0.009(3) -0.003(3) 0.001(3) 0.004(3)
C3 0.010(3) 0.026(4) 0.013(4) 0.000(3) 0.000(3) 0.002(3)
C4 0.020(4) 0.013(3) 0.012(3) 0.001(3) 0.003(3) 0.005(3)
C5 0.017(4) 0.023(4) 0.024(4) -0.004(3) 0.002(3) 0.002(3)
C6 0.019(4) 0.017(3) 0.017(4) -0.007(3) 0.003(3) -0.001(3)
C7 0.026(4) 0.018(4) 0.016(4) -0.008(3) 0.004(3) -0.005(3)
C8 0.015(3) 0.023(4) 0.010(3) -0.004(3) 0.000(3) -0.006(3)
O9 0.126(13) 0.161(16) 0.174(19) -0.079(15) 0.007(12) 0.049(12)
O10 0.114(11) 0.105(10) 0.112(11) -0.030(8) 0.001(8) -0.031(8)
O11 0.062(7) 0.087(9) 0.090(9) -0.013(6) -0.008(6) 0.018(5)
O12 0.050(5) 0.050(5) 0.070(6) 0.018(4) 0.013(4) 0.000(4)
O13 0.059(7) 0.034(6) 0.078(9) 0.000 -0.040(6) 0.000

loop_
_atom_type_symbol
_atom_type_description
_atom_type_scat_dispersion_real
_atom_type_scat_dispersion_imag
_atom_type_scat_source
C C 0.0030 0.0020 'International Tables Vol C Tables 4.2.6.8 and 6.1.1.4'
H H 0.0000 0.0000 'International Tables Vol C Tables 4.2.6.8 and 6.1.1.4'
Dy Dy -0.1890 4.4100 'International Tables Vol C Tables 4.2.6.8 and 6.1.1.4'
N N 0.0060 0.0030 'International Tables Vol C Tables 4.2.6.8 and 6.1.1.4'
O O 0.0110 0.0060 'International Tables Vol C Tables 4.2.6.8 and 6.1.1.4'

loop_
_geom_angle_atom_site_label_1
_geom_angle_atom_site_label_2
_geom_angle_atom_site_label_3
_geom_angle
_geom_angle_site_symmetry_1
_geom_angle_site_symmetry_3
O1 Dy1 O3 72.9(2) 7_556 7_556
O1 Dy1 O4 75.56(18) 7_556 .
O3 Dy1 O4 137.30(19) 7_556 .
O1 Dy1 O8 143.5(2) 7_556 .
O3 Dy1 O8 77.4(2) 7_556 .
O4 Dy1 O8 140.5(2) . .
O1 Dy1 O5 82.9(2) 7_556 6_556
O3 Dy1 O5 79.2(2) 7_556 6_556
O4 Dy1 O5 124.4(2) . 6_556
O8 Dy1 O5 71.0(2) . 6_556
O1 Dy1 O2 124.36(19) 7_556 .
O3 Dy1 O2 85.3(2) 7_556 .
O4 Dy1 O2 89.4(2) . .
O8 Dy1 O2 72.8(2) . .
O5 Dy1 O2 142.9(2) 6_556 .
O1 Dy1 O7 137.7(2) 7_556 .
O3 Dy1 O7 149.4(2) 7_556 .
O4 Dy1 O7 67.7(2) . .
O8 Dy1 O7 73.8(2) . .
O5 Dy1 O7 100.9(2) 6_556 .
O2 Dy1 O7 76.4(2) . .
O1 Dy1 O6 77.2(2) 7_556 6_556
O3 Dy1 O6 124.5(2) 7_556 6_556
O4 Dy1 O6 73.95(19) . 6_556
O8 Dy1 O6 103.6(2) . 6_556
O5 Dy1 O6 51.28(19) 6_556 6_556
O2 Dy1 O6 149.1(2) . 6_556
O7 Dy1 O6 73.3(2) . 6_556
O1 Dy1 O1 74.43(19) 7_556 .
O3 Dy1 O1 74.7(2) 7_556 .
O4 Dy1 O1 69.6(2) . .
O8 Dy1 O1 117.5(2) . .
O5 Dy1 O1 149.4(2) 6_556 .
O2 Dy1 O1 50.33(18) . .
O7 Dy1 O1 109.7(2) . .
O6 Dy1 O1 138.15(19) 6_556 .
O1 Dy1 C8 79.59(19) 7_556 6_556
O3 Dy1 C8 102.9(2) 7_556 6_556
O4 Dy1 C8 98.9(2) . 6_556
O8 Dy1 C8 86.8(2) . 6_556
O5 Dy1 C8 26.1(2) 6_556 6_556
O2 Dy1 C8 156.02(19) . 6_556
O7 Dy1 C8 86.0(2) . 6_556
O6 Dy1 C8 25.2(2) 6_556 6_556
O1 Dy1 C8 153.47(18) . 6_556
O1 Dy1 C4 100.4(2) 7_556 .
O3 Dy1 C4 82.8(2) 7_556 .
O4 Dy1 C4 75.4(2) . .
O8 Dy1 C4 96.5(2) . .
O5 Dy1 C4 159.9(2) 6_556 .
O2 Dy1 C4 24.9(2) . .
O7 Dy1 C4 90.1(2) . .
O6 Dy1 C4 148.8(2) 6_556 .
O1 Dy1 C4 25.97(19) . .
C8 Dy1 C4 174.0(2) 6_556 .
O1 Dy1 Dy1 39.25(13) 7_556 7_556
O3 Dy1 Dy1 69.55(14) 7_556 7_556
O4 Dy1 Dy1 67.79(13) . 7_556
O8 Dy1 Dy1 141.64(16) . 7_556
O5 Dy1 Dy1 119.39(16) 6_556 7_556
O2 Dy1 Dy1 85.31(13) . 7_556
O7 Dy1 Dy1 131.63(17) . 7_556
O6 Dy1 Dy1 110.90(15) 6_556 7_556
O1 Dy1 Dy1 35.18(12) . 7_556
C8 Dy1 Dy1 118.66(14) 6_556 7_556
C4 Dy1 Dy1 61.14(15) . 7_556
C4 O1 Dy1 165.1(5) . 7_556
C4 O1 Dy1 89.2(4) . .
Dy1 O1 Dy1 105.57(19) 7_556 .
C4 O2 Dy1 95.9(5) . .
C6 O3 Dy1 133.7(5) . 7_556
C6 O4 Dy1 137.2(5) . .
C8 O5 Dy1 95.6(5) . 6
C8 O6 Dy1 93.3(5) . 6
C1 N1 C2 113.4(7) . .
C2 N2 C2 113.7(10) . 2_655
C1 N4 C3 119.0(4) . .
C1 N4 C3 119.0(4) . 2_655
C3 N4 C3 122.0(9) . 2_655
C2 N3 C7 119.1(6) . .
C2 N3 C5 119.7(6) . .
C7 N3 C5 121.2(6) . .
N4 C1 N1 117.1(5) . .
N4 C1 N1 117.1(5) . 2_655
N1 C1 N1 125.7(10) . 2_655
N2 C2 N1 126.9(7) . .
N2 C2 N3 116.5(7) . .
N1 C2 N3 116.7(7) . .
N4 C3 C4 110.3(6) . .
N4 C3 H3A 109.6 . .
C4 C3 H3A 109.6 . .
N4 C3 H3B 109.6 . .
C4 C3 H3B 109.6 . .
H3A C3 H3B 108.1 . .
O2 C4 O1 122.0(7) . .
O2 C4 C3 120.1(7) . .
O1 C4 C3 117.9(6) . .
O2 C4 Dy1 59.2(4) . .
O1 C4 Dy1 64.8(4) . .
C3 C4 Dy1 167.2(5) . .
N3 C5 C6 114.1(6) . .
N3 C5 H5A 108.7 . .
C6 C5 H5A 108.7 . .
N3 C5 H5B 108.7 . .
C6 C5 H5B 108.7 . .
H5A C5 H5B 107.6 . .
O4 C6 O3 124.6(7) . .
O4 C6 C5 120.9(7) . .
O3 C6 C5 114.5(7) . .
N3 C7 C8 114.7(7) . .
N3 C7 H7A 108.6 . .
C8 C7 H7A 108.6 . .
N3 C7 H7B 108.6 . .
C8 C7 H7B 108.6 . .
H7A C7 H7B 107.6 . .
O6 C8 O5 119.8(7) . .
O6 C8 C7 123.3(7) . .
O5 C8 C7 116.9(7) . .
O6 C8 Dy1 61.5(4) . 6
O5 C8 Dy1 58.4(4) . 6
C7 C8 Dy1 175.2(5) . 6

loop_
_geom_bond_atom_site_label_1
_geom_bond_atom_site_label_2
_geom_bond_distance
_geom_bond_site_symmetry_2
Dy1 O1 2.379(6) 7_556
Dy1 O3 2.384(6) 7_556
Dy1 O4 2.405(6) .
Dy1 O8 2.446(6) .
Dy1 O5 2.463(6) 6_556
Dy1 O2 2.494(6) .
Dy1 O7 2.496(6) .
Dy1 O6 2.535(6) 6_556
Dy1 O1 2.613(6) .
Dy1 C8 2.880(7) 6_556
Dy1 C4 2.887(7) .
Dy1 Dy1 3.9778(11) 7_556
O1 C4 1.264(9) .
O1 Dy1 2.379(6) 7_556
O2 C4 1.222(9) .
O3 C6 1.278(9) .
O3 Dy1 2.384(6) 7_556
O4 C6 1.248(9) .
O5 C8 1.272(10) .
O5 Dy1 2.463(6) 6
O6 C8 1.229(9) .
O6 Dy1 2.535(6) 6
N1 C1 1.350(8) .
N1 C2 1.352(10) .
N2 C2 1.329(9) .
N2 C2 1.329(9) 2_655
N4 C1 1.340(14) .
N4 C3 1.433(9) .
N4 C3 1.433(9) 2_655
N3 C2 1.352(10) .
N3 C7 1.440(10) .
N3 C5 1.452(9) .
C1 N1 1.350(8) 2_655
C3 C4 1.552(11) .
C3 H3A 0.9700 .
C3 H3B 0.9700 .
C5 C6 1.506(10) .
C5 H5A 0.9700 .
C5 H5B 0.9700 .
C7 C8 1.501(10) .
C7 H7A 0.9700 .
C7 H7B 0.9700 .
C8 Dy1 2.880(7) 6

loop_
_geom_torsion_atom_site_label_1
_geom_torsion_atom_site_label_2
_geom_torsion_atom_site_label_3
_geom_torsion_atom_site_label_4
_geom_torsion
_geom_torsion_site_symmetry_1
_geom_torsion_site_symmetry_4
O1 Dy1 O1 C4 -178.5(6) 7_556 .
O3 Dy1 O1 C4 105.4(5) 7_556 .
O4 Dy1 O1 C4 -98.5(5) . .
O8 Dy1 O1 C4 38.8(5) . .
O5 Dy1 O1 C4 137.9(5) 6_556 .
O2 Dy1 O1 C4 8.6(4) . .
O7 Dy1 O1 C4 -42.8(5) . .
O6 Dy1 O1 C4 -129.5(4) 6_556 .
C8 Dy1 O1 C4 -166.4(5) 6_556 .
Dy1 Dy1 O1 C4 -178.5(6) 7_556 .
O1 Dy1 O1 Dy1 0.0 7_556 7_556
O3 Dy1 O1 Dy1 -76.1(2) 7_556 7_556
O4 Dy1 O1 Dy1 80.1(2) . 7_556
O8 Dy1 O1 Dy1 -142.7(2) . 7_556
O5 Dy1 O1 Dy1 -43.6(5) 6_556 7_556
O2 Dy1 O1 Dy1 -172.8(3) . 7_556
O7 Dy1 O1 Dy1 135.7(2) . 7_556
O6 Dy1 O1 Dy1 49.0(4) 6_556 7_556
C8 Dy1 O1 Dy1 12.1(6) 6_556 7_556
C4 Dy1 O1 Dy1 178.5(6) . 7_556
O1 Dy1 O2 C4 -17.4(6) 7_556 .
O3 Dy1 O2 C4 -82.9(5) 7_556 .
O4 Dy1 O2 C4 54.6(5) . .
O8 Dy1 O2 C4 -161.2(5) . .
O5 Dy1 O2 C4 -148.2(5) 6_556 .
O7 Dy1 O2 C4 121.8(5) . .
O6 Dy1 O2 C4 110.9(5) 6_556 .
O1 Dy1 O2 C4 -9.0(4) . .
C8 Dy1 O2 C4 165.6(5) 6_556 .
Dy1 Dy1 O2 C4 -13.1(5) 7_556 .
O1 Dy1 O4 C6 54.7(7) 7_556 .
O3 Dy1 O4 C6 11.4(9) 7_556 .
O8 Dy1 O4 C6 -132.7(7) . .
O5 Dy1 O4 C6 125.3(7) 6_556 .
O2 Dy1 O4 C6 -71.1(7) . .
O7 Dy1 O4 C6 -146.6(8) . .
O6 Dy1 O4 C6 135.3(8) 6_556 .
O1 Dy1 O4 C6 -23.8(7) . .
C8 Dy1 O4 C6 131.5(7) 6_556 .
C4 Dy1 O4 C6 -50.3(7) . .
Dy1 Dy1 O4 C6 14.0(7) 7_556 .
C3 N4 C1 N1 13.6(5) . .
C3 N4 C1 N1 -166.4(5) 2_655 .
C3 N4 C1 N1 -166.4(5) . 2_655
C3 N4 C1 N1 13.6(5) 2_655 2_655
C2 N1 C1 N4 -179.5(4) . .
C2 N1 C1 N1 0.5(4) . 2_655
C2 N2 C2 N1 0.6(6) 2_655 .
C2 N2 C2 N3 -178.8(8) 2_655 .
C1 N1 C2 N2 -1.1(10) . .
C1 N1 C2 N3 178.3(6) . .
C7 N3 C2 N2 6.8(10) . .
C5 N3 C2 N2 -172.3(6) . .
C7 N3 C2 N1 -172.7(7) . .
C5 N3 C2 N1 8.2(10) . .
C1 N4 C3 C4 56.7(6) . .
C3 N4 C3 C4 -123.3(6) 2_655 .
Dy1 O2 C4 O1 17.0(8) . .
Dy1 O2 C4 C3 -165.1(6) . .
Dy1 O1 C4 O2 169.4(16) 7_556 .
Dy1 O1 C4 O2 -16.2(8) . .
Dy1 O1 C4 C3 -9(2) 7_556 .
Dy1 O1 C4 C3 166.0(6) . .
Dy1 O1 C4 Dy1 -174(2) 7_556 .
N4 C3 C4 O2 32.6(10) . .
N4 C3 C4 O1 -149.5(7) . .
N4 C3 C4 Dy1 -51(2) . .
O1 Dy1 C4 O2 165.5(5) 7_556 .
O3 Dy1 C4 O2 94.4(5) 7_556 .
O4 Dy1 C4 O2 -122.6(5) . .
O8 Dy1 C4 O2 18.0(5) . .
O5 Dy1 C4 O2 67.8(8) 6_556 .
O7 Dy1 C4 O2 -55.7(5) . .
O6 Dy1 C4 O2 -112.1(6) 6_556 .
O1 Dy1 C4 O2 164.1(8) . .
C8 Dy1 C4 O2 -105.2(19) 6_556 .
Dy1 Dy1 C4 O2 165.0(5) 7_556 .
O1 Dy1 C4 O1 1.4(5) 7_556 .
O3 Dy1 C4 O1 -69.6(4) 7_556 .
O4 Dy1 C4 O1 73.4(4) . .
O8 Dy1 C4 O1 -146.0(4) . .
O5 Dy1 C4 O1 -96.2(7) 6_556 .
O2 Dy1 C4 O1 -164.1(8) . .
O7 Dy1 C4 O1 140.2(5) . .
O6 Dy1 C4 O1 83.8(6) 6_556 .
C8 Dy1 C4 O1 90.8(19) 6_556 .
Dy1 Dy1 C4 O1 1.0(4) 7_556 .
O1 Dy1 C4 C3 -104(2) 7_556 .
O3 Dy1 C4 C3 -175(2) 7_556 .
O4 Dy1 C4 C3 -32(2) . .
O8 Dy1 C4 C3 109(2) . .
O5 Dy1 C4 C3 159(2) 6_556 .
O2 Dy1 C4 C3 91(2) . .
O7 Dy1 C4 C3 35(2) . .
O6 Dy1 C4 C3 -21(2) 6_556 .
O1 Dy1 C4 C3 -105(2) . .
C8 Dy1 C4 C3 -14(4) 6_556 .
Dy1 Dy1 C4 C3 -104(2) 7_556 .
C2 N3 C5 C6 -71.8(9) . .
C7 N3 C5 C6 109.1(8) . .
Dy1 O4 C6 O3 -33.2(12) . .
Dy1 O4 C6 C5 147.8(6) . .
Dy1 O3 C6 O4 36.3(12) 7_556 .
Dy1 O3 C6 C5 -144.6(6) 7_556 .
N3 C5 C6 O4 -13.1(11) . .
N3 C5 C6 O3 167.7(7) . .
C2 N3 C7 C8 -72.7(9) . .
C5 N3 C7 C8 106.4(8) . .
Dy1 O6 C8 O5 -2.9(7) 6 .
Dy1 O6 C8 C7 179.9(6) 6 .
Dy1 O5 C8 O6 3.0(8) 6 .
Dy1 O5 C8 C7 -179.6(5) 6 .
N3 C7 C8 O6 -19.4(11) . .
N3 C7 C8 O5 163.3(7) . .
N3 C7 C8 Dy1 159(6) . 6
